data_7711715
loop_
_publ_author_name
'Kiraev, Salauat R.'
'Mathieu, Emilie'
'Kovacs, Daniel'
'Wells, Jordann A. L.'
'Tomar, Monika'
'Andres, Julien'
'Borbas, K. Eszter'

_publ_section_title
;
 Improved emission of Yb(III) ions in triazacyclononane-based macrocyclic
 ligands compared to cyclen-based ones.
;
_journal_issue 43
_journal_name_full 'Dalton transactions (Cambridge, England : 2003)'
_journal_page_first 16596
_journal_page_last 16604
_journal_paper_doi 10.1039/d2dt02266d
_journal_volume 51
_journal_year 2022
_chemical_formula_moiety 'C35 H33 F7 N7 O7 Yb, 4.2(H2 O), 0.4(H O)'
_chemical_formula_sum 'C35 H41.8 F7 N7 O11.6 Yb'
_chemical_formula_weight 1052.19
_space_group_crystal_system monoclinic
_space_group_IT_number 14
_space_group_name_Hall '-P 2ybc'
_space_group_name_H-M_alt 'P 1 21/c 1'
_atom_sites_solution_hydrogens mixed
_audit_creation_date 2021-07-07
_audit_creation_method
;
Olex2 1.2
(compiled 2018.05.29 svn.r3508 for OlexSys, GUI svn.r5506)
;
_audit_update_record
;
2021-07-07 deposited with the CCDC.	2022-09-29 downloaded from the CCDC.
;
_cell_angle_alpha 90
_cell_angle_beta 113.294(2)
_cell_angle_gamma 90
_cell_formula_units_Z 4
_cell_length_a 13.0200(14)
_cell_length_b 22.477(2)
_cell_length_c 14.9599(16)
_cell_measurement_reflns_used 9858
_cell_measurement_temperature 170(2)
_cell_measurement_theta_max 30.62
_cell_measurement_theta_min 2.34
_cell_volume 4021.2(7)
_computing_molecular_graphics 'Olex2 (Dolomanov et al., 2009)'
_computing_publication_material 'Olex2 (Dolomanov et al., 2009)'
_computing_structure_refinement 'ShelXL (Sheldrick, 2015)'
_computing_structure_solution 'SHELXT 2018/2 (Sheldrick, 2018)'
_diffrn_ambient_temperature 170.0
_diffrn_measured_fraction_theta_full 1.000
_diffrn_measured_fraction_theta_max 0.994
_diffrn_measurement_device_type 'Bruker APEX-II CCD'
_diffrn_measurement_method '\f and \w scans'
_diffrn_radiation_type MoK\a
_diffrn_radiation_wavelength 0.71073
_diffrn_reflns_av_R_equivalents 0.0975
_diffrn_reflns_av_unetI/netI 0.0649
_diffrn_reflns_Laue_measured_fraction_full 1.000
_diffrn_reflns_Laue_measured_fraction_max 0.994
_diffrn_reflns_limit_h_max 18
_diffrn_reflns_limit_h_min -18
_diffrn_reflns_limit_k_max 32
_diffrn_reflns_limit_k_min -32
_diffrn_reflns_limit_l_max 21
_diffrn_reflns_limit_l_min -21
_diffrn_reflns_number 88634
_diffrn_reflns_point_group_measured_fraction_full 1.000
_diffrn_reflns_point_group_measured_fraction_max 0.994
_diffrn_reflns_theta_full 25.242
_diffrn_reflns_theta_max 30.711
_diffrn_reflns_theta_min 1.703
_diffrn_standards_number 0
_exptl_absorpt_coefficient_mu 2.427
_exptl_absorpt_correction_T_max 0.7461
_exptl_absorpt_correction_T_min 0.4517
_exptl_absorpt_correction_type multi-scan
_exptl_absorpt_process_details
'SADABS-2014/5 (Bruker,2014/5) was used for absorption correction. wR2(int) was 0.1483 before and 0.0697 after correction. The Ratio of minimum to maximum transmission is 0.6054. The \l/2 correction factor is 0.00150.'
_exptl_crystal_colour colourless
_exptl_crystal_colour_primary colourless
_exptl_crystal_density_diffrn 1.738
_exptl_crystal_description plate
_exptl_crystal_F_000 2106
_exptl_crystal_size_max 0.52
_exptl_crystal_size_mid 0.178
_exptl_crystal_size_min 0.082
_refine_diff_density_max 2.137
_refine_diff_density_min -1.535
_refine_diff_density_rms 0.134
_refine_ls_extinction_method none
_refine_ls_goodness_of_fit_ref 1.003
_refine_ls_hydrogen_treatment mixed
_refine_ls_matrix_type full
_refine_ls_number_parameters 639
_refine_ls_number_reflns 12433
_refine_ls_number_restraints 27
_refine_ls_restrained_S_all 1.012
_refine_ls_R_factor_all 0.0708
_refine_ls_R_factor_gt 0.0381
_refine_ls_shift/su_max 0.003
_refine_ls_shift/su_mean 0.000
_refine_ls_structure_factor_coef Fsqd
_refine_ls_weighting_details 'w=1/[\s^2^(Fo^2^)+(0.0374P)^2^] where P=(Fo^2^+2Fc^2^)/3'
_refine_ls_weighting_scheme calc
_refine_ls_wR_factor_gt 0.0725
_refine_ls_wR_factor_ref 0.0824
_reflns_Friedel_coverage 0.000
_reflns_number_gt 8768
_reflns_number_total 12433
_reflns_threshold_expression 'I > 2\s(I)'
_cod_data_source_file d2dt02266d2.cif
_cod_data_source_block eb2004
_cod_original_sg_symbol_H-M P21/c
_cod_original_formula_sum 'C35 H41.80 F7 N7 O11.60 Yb'
_cod_database_code 7711715
_shelx_shelxl_version_number 2018/3
_shelx_space_group_comment
;
The symmetry employed for this shelxl refinement is uniquely defined
by the following loop, which should always be used as a source of
symmetry information in preference to the above space-group names.
They are only intended as comments.
;
_shelx_estimated_absorpt_t_max 0.826
_shelx_estimated_absorpt_t_min 0.365
_olex2_refinement_description
;
1. Fixed Uiso
 At 1.2 times of:
  All C(H) groups, All C(H,H) groups, All N(H) groups
 At 1.5 times of:
  All C(H,H,H) groups, All O(H,H) groups, All O(H,H,H,H,H) groups, All O(H,H,
  H,H,H,H) groups
2. Restrained distances
 O3SA-H3SA
 0.95 with sigma of 0.02
 O4SA-H4SC
 0.95 with sigma of 0.02
 O1S-H1SA
 0.95 with sigma of 0.02
 O2S-H2SA
 0.95 with sigma of 0.02
 O3SB-H3SD
 0.95 with sigma of 0.02
 O3SB-H3SC
 0.95 with sigma of 0.02
 H3SD-H3SC
 1.35 with sigma of 0.02
 O1S-H1SB
 0.95 with sigma of 0.02
 O4SB-H4SB
 1 with sigma of 0.02
 O5SA-H4SB
 1 with sigma of 0.02
 H3SB-O3SA
 0.95 with sigma of 0.02
 O2S-H2SB
 0.95 with sigma of 0.02
 O5SB-H5SB
 0.95 with sigma of 0.02
 O4SA-H4SD
 0.95 with sigma of 0.02
 O5SA-H5SA
 0.95 with sigma of 0.02
 O4SB-H4SA
 0.95 with sigma of 0.02
 H5SA-H4SB
 1.5 with sigma of 0.02
 H4SB-H4SA
 1.5 with sigma of 0.02
 H1SA-H1SB
 1.5 with sigma of 0.02
 H2SA-H2SB
 1.5 with sigma of 0.02
 H3SC-H3SD
 1.5 with sigma of 0.02
 H3SA-H3SB
 1.5 with sigma of 0.02
 O5SA-H4SB \\sim O4SB-H4SB
 with sigma of 0.02
 F2-C10 \\sim O1S-H1SA \\sim O1T-H1SA
 with sigma of 0.02
 O1T-H1SB \\sim O1S-H1SB
 with sigma of 0.02
3. Others
 Fixed Sof: O3SA(0.5) O2S(0.6) O1S(0.6) O4SA(0.6) O4SB(0.6) O5SB(0.4)
 O5SA(0.4) H3SA(0.5) H4SC(0.6) O3SB(0.5) H3SC(0.5) H2SA(0.6) H3SD(0.5) O1T(0.4)
 H3SB(0.5) H2SB(0.6) H5SB(0.4) H4SD(0.6) H5SA(0.4) H4SA(0.6)
4.a Secondary CH2 refined with riding coordinates:
 C11(H11A,H11B), C21(H21A,H21B), C2(H2A,H2B), C3(H3A,H3B), C12(H12A,H12B),
 C13(H13A,H13B), C1(H1A,H1B), C23(H23A,H23B), C34(H34A,H34B), C22(H22A,H22B)
4.b Aromatic/amide H refined with riding coordinates:
 N6(H6), N7(H7), C7(H7A), C17(H17), C26(H26), C5(H5), C33(H33), C27(H27),
 C30(H30), C15(H15)
4.c Idealised Me refined as rotating group:
 C35(H35A,H35B,H35C)
;
_olex2_submission_special_instructions 'No special instructions were received'

loop_
_space_group_symop_operation_xyz
'x, y, z'
'-x, y+1/2, -z+1/2'
'-x, -y, -z'
'x, -y-1/2, z-1/2'

loop_
_atom_site_label
_atom_site_type_symbol
_atom_site_fract_x
_atom_site_fract_y
_atom_site_fract_z
_atom_site_U_iso_or_equiv
_atom_site_adp_type
_atom_site_occupancy
_atom_site_site_symmetry_order
_atom_site_calc_flag
_atom_site_refinement_flags_posn
_atom_site_refinement_flags_adp
_atom_site_refinement_flags_occupancy
_atom_site_disorder_assembly
_atom_site_disorder_group
Yb1 Yb 0.21528(2) 0.70187(2) 0.59818(2) 0.01848(4) Uani 1 1 d . . . . .
F1 F 0.21678(14) 0.65218(8) 0.71839(12) 0.0246(4) Uani 1 1 d . . . . .
O4 O 0.14308(18) 0.80045(10) 0.55387(16) 0.0268(5) Uani 1 1 d . . . . .
O1 O 0.32104(16) 0.75777(10) 0.52720(14) 0.0229(5) Uani 1 1 d . . . . .
F5 F -0.34692(19) 0.80224(11) 0.51959(18) 0.0519(7) Uani 1 1 d . . . . .
O2 O 0.30179(17) 0.77071(10) 0.72410(15) 0.0249(5) Uani 1 1 d . . . . .
F2 F 0.80189(17) 0.63185(12) 0.90838(15) 0.0509(6) Uani 1 1 d D . . . .
F4 F 0.81943(17) 0.72376(12) 0.88090(17) 0.0527(6) Uani 1 1 d . . . . .
F3 F 0.82046(17) 0.65815(14) 0.77798(17) 0.0639(8) Uani 1 1 d . . . . .
O3 O 0.4521(2) 0.82826(11) 0.79461(17) 0.0340(6) Uani 1 1 d . . . . .
O5 O 0.0741(2) 0.87490(11) 0.61311(19) 0.0381(6) Uani 1 1 d . . . . .
F7 F -0.2824(2) 0.79673(12) 0.67513(18) 0.0601(7) Uani 1 1 d . . . . .
F6 F -0.3586(2) 0.72080(13) 0.5887(2) 0.0663(8) Uani 1 1 d . . . . .
N6 N 0.3066(2) 0.82597(13) 0.40971(17) 0.0233(6) Uani 1 1 d . . . . .
H6 H 0.267716 0.835470 0.348459 0.028 Uiso 1 1 calc R . . . .
N3 N 0.0667(2) 0.61571(12) 0.53035(17) 0.0215(5) Uani 1 1 d . . . . .
N2 N 0.29526(19) 0.60686(12) 0.54517(17) 0.0228(6) Uani 1 1 d . . . . .
N7 N 0.5871(2) 0.90233(13) 0.70925(19) 0.0283(6) Uani 1 1 d . . . . .
H7 H 0.551882 0.883818 0.740679 0.034 Uiso 1 1 calc R . . . .
O6 O 0.7233(2) 0.92887(12) 0.85418(18) 0.0435(7) Uani 1 1 d . . . . .
N5 N 0.0223(2) 0.72175(12) 0.59086(17) 0.0217(5) Uani 1 1 d . . . . .
N4 N 0.4182(2) 0.68524(12) 0.69056(17) 0.0207(5) Uani 1 1 d . . . . .
N1 N 0.14657(19) 0.69455(12) 0.41414(17) 0.0206(6) Uani 1 1 d . . . . .
O7 O 0.8464(2) 1.02609(13) 0.6199(2) 0.0503(8) Uani 1 1 d . . . . .
C11 C 0.2187(2) 0.55426(15) 0.5164(2) 0.0256(7) Uani 1 1 d . . . . .
H11A H 0.262513 0.517377 0.540394 0.031 Uiso 1 1 calc R . . . .
H11B H 0.182007 0.551935 0.444571 0.031 Uiso 1 1 calc R . . . .
C25 C 0.4009(2) 0.86145(15) 0.4617(2) 0.0228(7) Uani 1 1 d . . . . .
C32 C 0.5402(2) 0.90009(15) 0.6088(2) 0.0245(7) Uani 1 1 d . . . . .
C4 C 0.4721(2) 0.63702(15) 0.6810(2) 0.0237(7) Uani 1 1 d . . . . .
C8 C 0.4763(2) 0.72987(15) 0.7482(2) 0.0216(6) Uani 1 1 d . . . . .
C21 C 0.0043(2) 0.62074(15) 0.4222(2) 0.0241(7) Uani 1 1 d . . . . .
H21A H -0.076762 0.617198 0.406529 0.029 Uiso 1 1 calc R . . . .
H21B H 0.025980 0.587094 0.390649 0.029 Uiso 1 1 calc R . . . .
C18 C -0.0047(3) 0.77834(15) 0.5980(2) 0.0237(7) Uani 1 1 d . . . . .
C19 C 0.0775(3) 0.82273(16) 0.5881(2) 0.0254(7) Uani 1 1 d . . . . .
C28 C 0.5912(3) 0.93201(15) 0.5565(2) 0.0264(7) Uani 1 1 d . . . . .
C2 C 0.3179(2) 0.62835(16) 0.4611(2) 0.0261(7) Uani 1 1 d . . . . .
H2A H 0.349614 0.595509 0.435976 0.031 Uiso 1 1 calc R . . . .
H2B H 0.373753 0.660820 0.482599 0.031 Uiso 1 1 calc R . . . .
C7 C 0.5916(3) 0.72803(17) 0.7978(2) 0.0279(7) Uani 1 1 d . . . . .
H7A H 0.631167 0.760140 0.838005 0.033 Uiso 1 1 calc R . . . .
C17 C -0.1037(3) 0.79402(16) 0.6048(2) 0.0287(7) Uani 1 1 d . . . . .
H17 H -0.119031 0.834322 0.614203 0.034 Uiso 1 1 calc R . . . .
C26 C 0.4470(3) 0.89478(15) 0.4074(2) 0.0267(7) Uani 1 1 d . . . . .
H26 H 0.413813 0.893371 0.338297 0.032 Uiso 1 1 calc R . . . .
C5 C 0.5884(2) 0.63157(16) 0.7288(2) 0.0271(7) Uani 1 1 d . . . . .
H5 H 0.625834 0.596812 0.721480 0.033 Uiso 1 1 calc R . . . .
C3 C 0.4008(3) 0.58680(15) 0.6246(2) 0.0276(7) Uani 1 1 d . . . . .
H3A H 0.444023 0.562735 0.596083 0.033 Uiso 1 1 calc R . . . .
H3B H 0.382266 0.560898 0.669613 0.033 Uiso 1 1 calc R . . . .
C24 C 0.2707(2) 0.77935(15) 0.4447(2) 0.0218(7) Uani 1 1 d . . . . .
C12 C 0.1312(2) 0.55910(14) 0.5579(2) 0.0250(7) Uani 1 1 d . . . . .
H12A H 0.078901 0.525148 0.534549 0.030 Uiso 1 1 calc R . . . .
H12B H 0.167776 0.556511 0.629732 0.030 Uiso 1 1 calc R . . . .
C13 C -0.0109(3) 0.61677(15) 0.5802(2) 0.0249(7) Uani 1 1 d . . . . .
H13A H 0.027154 0.600434 0.646678 0.030 Uiso 1 1 calc R . . . .
H13B H -0.076171 0.591154 0.544439 0.030 Uiso 1 1 calc R . . . .
C29 C 0.6926(3) 0.96392(15) 0.6106(3) 0.0307(8) Uani 1 1 d . . . . .
C33 C 0.4457(2) 0.86498(15) 0.5622(2) 0.0244(7) Uani 1 1 d . . . . .
H33 H 0.412654 0.843786 0.598951 0.029 Uiso 1 1 calc R . . . .
C27 C 0.5397(3) 0.92943(15) 0.4536(2) 0.0289(7) Uani 1 1 d . . . . .
H27 H 0.569909 0.952026 0.416053 0.035 Uiso 1 1 calc R . . . .
C6 C 0.6471(3) 0.67789(17) 0.7868(2) 0.0284(7) Uani 1 1 d . . . . .
C14 C -0.0502(3) 0.67839(16) 0.5862(2) 0.0242(7) Uani 1 1 d . . . . .
C1 C 0.2112(3) 0.65103(16) 0.3801(2) 0.0257(7) Uani 1 1 d . . . . .
H1A H 0.231021 0.670376 0.329632 0.031 Uiso 1 1 calc R . . . .
H1B H 0.162414 0.616638 0.349505 0.031 Uiso 1 1 calc R . . . .
C30 C 0.7362(3) 0.96299(16) 0.7087(3) 0.0345(8) Uani 1 1 d . . . . .
H30 H 0.803711 0.984041 0.742963 0.041 Uiso 1 1 calc R . . . .
C15 C -0.1548(3) 0.69111(16) 0.5871(2) 0.0298(8) Uani 1 1 d . . . . .
H15 H -0.207186 0.660277 0.580524 0.036 Uiso 1 1 calc R . . . .
C23 C 0.1580(2) 0.75447(15) 0.3793(2) 0.0239(7) Uani 1 1 d . . . . .
H23A H 0.097537 0.780620 0.380900 0.029 Uiso 1 1 calc R . . . .
H23B H 0.152224 0.752354 0.311381 0.029 Uiso 1 1 calc R . . . .
C9 C 0.4053(3) 0.78107(15) 0.7573(2) 0.0226(7) Uani 1 1 d . . . . .
C31 C 0.6843(3) 0.93130(16) 0.7633(3) 0.0329(8) Uani 1 1 d . . . . .
C34 C 0.7493(3) 0.99722(17) 0.5548(3) 0.0372(9) Uani 1 1 d . . . . .
H34A H 0.769693 0.969032 0.513688 0.045 Uiso 1 1 calc R . . . .
H34B H 0.697085 1.027009 0.511670 0.045 Uiso 1 1 calc R . . . .
C22 C 0.0255(2) 0.67882(16) 0.3797(2) 0.0247(7) Uani 1 1 d . . . . .
H22A H -0.006263 0.675578 0.307843 0.030 Uiso 1 1 calc R . . . .
H22B H -0.014145 0.711414 0.397240 0.030 Uiso 1 1 calc R . . . .
C16 C -0.1801(3) 0.74964(17) 0.5977(2) 0.0310(8) Uani 1 1 d . . . . .
C10 C 0.7727(3) 0.67229(19) 0.8388(3) 0.0368(9) Uani 1 1 d D . . . .
C20 C -0.2923(3) 0.7669(2) 0.5954(3) 0.0407(9) Uani 1 1 d . . . . .
C35 C 0.8959(4) 1.0618(2) 0.5681(4) 0.0654(15) Uani 1 1 d . . . . .
H35A H 0.960340 1.083266 0.614678 0.098 Uiso 1 1 calc GR . . . .
H35B H 0.840643 1.090424 0.526872 0.098 Uiso 1 1 calc GR . . . .
H35C H 0.920409 1.036146 0.527365 0.098 Uiso 1 1 calc GR . . . .
O3SA O 0.7002(17) 0.4186(9) 0.7895(12) 0.072(5) Uani 0.5 1 d D . P A 1
O2S O 0.9685(4) 0.4560(2) 0.7678(3) 0.0448(11) Uani 0.6 1 d D . P B 1
O1S O 0.7543(13) 0.5100(8) 0.7145(11) 0.108(7) Uani 0.6 1 d D . P C 1
O4SA O 0.6223(5) 0.6184(3) 0.4583(3) 0.0628(17) Uani 0.6 1 d D . P D 1
O4SB O 0.5823(5) 0.5186(3) 0.5495(4) 0.0756(19) Uani 0.6 1 d D . P E 1
O5SB O 0.9630(6) 0.4950(4) 0.7040(5) 0.0537(19) Uani 0.4 1 d D . P F 2
O5SA O 0.6168(7) 0.5643(5) 0.5074(7) 0.067(2) Uani 0.4 1 d D . P G 2
H3SA H 0.643(6) 0.392(4) 0.752(7) 0.101 Uiso 0.5 1 d DR . P H 1
H4SC H 0.669(6) 0.607(4) 0.427(6) 0.101 Uiso 0.6 1 d DR . P I 1
O3SB O 0.7049(14) 0.4233(8) 0.8191(10) 0.043(3) Uani 0.5 1 d D . P J 2
H3SC H 0.725(7) 0.459(2) 0.796(7) 0.065 Uiso 0.5 1 d DR . P K 2
H1SA H 0.671(2) 0.5096(19) 0.649(2) 0.065 Uiso 1 1 d DR . . . .
H4SB H 0.556(3) 0.5353(14) 0.4837(15) 0.065 Uiso 1 1 d DR . . . .
H2SA H 1.026(5) 0.485(2) 0.798(4) 0.065 Uiso 0.6 1 d DR . P L 1
H3SD H 0.770(5) 0.401(3) 0.830(7) 0.065 Uiso 0.5 1 d DR . P M 2
H1SB H 0.780(3) 0.5426(19) 0.692(3) 0.065 Uiso 1 1 d DR . . . .
O1T O 0.7553(13) 0.5181(10) 0.7236(14) 0.075(7) Uani 0.4 1 d D . P N 2
H3SB H 0.745(8) 0.396(5) 0.845(6) 0.112 Uiso 0.5 1 d DR . P O 1
H2SB H 0.982(7) 0.426(3) 0.816(4) 0.112 Uiso 0.6 1 d DR . P P 1
H5SB H 0.917(10) 0.509(7) 0.736(10) 0.112 Uiso 0.4 1 d DR . P Q 2
H4SD H 0.577(7) 0.649(3) 0.422(6) 0.112 Uiso 0.6 1 d DR . P R 1
H5SA H 0.606(11) 0.588(6) 0.452(5) 0.112 Uiso 0.4 1 d DR . P S 2
H4SA H 0.591(11) 0.5539(18) 0.586(3) 0.17(6) Uiso 0.6 1 d D . P T 1

loop_
_atom_site_aniso_label
_atom_site_aniso_U_11
_atom_site_aniso_U_22
_atom_site_aniso_U_33
_atom_site_aniso_U_23
_atom_site_aniso_U_13
_atom_site_aniso_U_12
Yb1 0.01277(6) 0.02737(8) 0.01390(6) -0.00061(6) 0.00377(4) -0.00012(6)
F1 0.0221(9) 0.0322(11) 0.0167(8) 0.0020(8) 0.0048(7) -0.0032(8)
O4 0.0238(11) 0.0290(13) 0.0279(11) 0.0029(10) 0.0104(9) 0.0006(10)
O1 0.0164(10) 0.0340(14) 0.0155(9) 0.0002(9) 0.0033(8) -0.0011(9)
F5 0.0383(12) 0.0737(18) 0.0513(14) 0.0224(13) 0.0258(11) 0.0280(12)
O2 0.0206(11) 0.0319(13) 0.0215(10) -0.0048(10) 0.0076(9) 0.0011(10)
F2 0.0285(12) 0.0681(17) 0.0399(13) 0.0122(12) -0.0036(10) 0.0053(11)
F4 0.0218(10) 0.0687(17) 0.0524(14) -0.0017(13) -0.0018(10) -0.0125(11)
F3 0.0190(10) 0.130(3) 0.0415(13) -0.0059(15) 0.0112(10) 0.0063(13)
O3 0.0309(13) 0.0391(15) 0.0302(12) -0.0088(11) 0.0102(10) -0.0074(12)
O5 0.0391(14) 0.0305(15) 0.0458(15) -0.0034(12) 0.0178(12) 0.0025(12)
F7 0.0567(16) 0.088(2) 0.0512(15) 0.0040(13) 0.0381(13) 0.0294(14)
F6 0.0443(15) 0.0680(18) 0.109(2) 0.0145(16) 0.0544(16) 0.0108(13)
N6 0.0174(12) 0.0343(17) 0.0159(12) 0.0015(11) 0.0041(10) -0.0023(11)
N3 0.0159(12) 0.0258(15) 0.0211(12) 0.0005(11) 0.0055(10) 0.0021(11)
N2 0.0143(11) 0.0296(16) 0.0212(12) -0.0037(11) 0.0034(10) 0.0014(11)
N7 0.0209(13) 0.0362(18) 0.0255(13) -0.0052(12) 0.0069(11) -0.0028(12)
O6 0.0326(14) 0.0560(19) 0.0294(13) -0.0124(13) -0.0010(11) -0.0078(13)
N5 0.0179(12) 0.0284(15) 0.0188(12) 0.0012(11) 0.0073(10) 0.0038(11)
N4 0.0157(12) 0.0302(16) 0.0149(11) -0.0012(10) 0.0047(9) -0.0011(11)
N1 0.0115(11) 0.0318(16) 0.0164(11) -0.0004(10) 0.0032(9) -0.0012(11)
O7 0.0358(15) 0.0476(18) 0.0558(18) 0.0125(14) 0.0055(13) -0.0158(13)
C11 0.0185(14) 0.0267(19) 0.0285(16) -0.0053(14) 0.0060(12) 0.0009(13)
C25 0.0155(14) 0.0304(19) 0.0215(14) -0.0010(13) 0.0063(11) 0.0007(13)
C32 0.0197(14) 0.0275(19) 0.0243(15) -0.0044(13) 0.0064(12) 0.0032(13)
C4 0.0166(14) 0.037(2) 0.0157(13) -0.0001(13) 0.0044(11) 0.0024(14)
C8 0.0185(14) 0.0324(19) 0.0132(13) -0.0007(12) 0.0053(11) -0.0030(13)
C21 0.0124(13) 0.034(2) 0.0193(14) -0.0040(13) -0.0005(11) -0.0026(13)
C18 0.0212(15) 0.0320(19) 0.0161(13) 0.0017(13) 0.0054(11) 0.0052(14)
C19 0.0216(15) 0.031(2) 0.0202(14) 0.0023(14) 0.0043(12) 0.0037(14)
C28 0.0222(15) 0.0221(18) 0.0337(17) 0.0004(14) 0.0098(13) 0.0022(14)
C2 0.0173(14) 0.036(2) 0.0249(15) -0.0063(14) 0.0082(12) 0.0001(14)
C7 0.0222(15) 0.040(2) 0.0198(14) -0.0019(14) 0.0061(12) -0.0081(15)
C17 0.0306(17) 0.034(2) 0.0236(15) 0.0049(14) 0.0131(13) 0.0110(16)
C26 0.0242(15) 0.0305(19) 0.0240(15) 0.0028(14) 0.0080(12) -0.0002(14)
C5 0.0148(14) 0.040(2) 0.0240(15) -0.0015(14) 0.0052(12) 0.0037(14)
C3 0.0190(15) 0.033(2) 0.0251(15) -0.0041(14) 0.0026(12) 0.0038(14)
C24 0.0156(14) 0.0344(19) 0.0156(13) -0.0032(12) 0.0065(11) -0.0006(13)
C12 0.0184(14) 0.0222(18) 0.0287(16) -0.0011(13) 0.0033(12) 0.0013(13)
C13 0.0203(15) 0.0268(19) 0.0300(16) 0.0028(14) 0.0126(13) -0.0018(13)
C29 0.0230(16) 0.0222(19) 0.043(2) -0.0017(15) 0.0092(15) -0.0004(14)
C33 0.0184(14) 0.032(2) 0.0227(15) -0.0013(14) 0.0083(12) -0.0004(14)
C27 0.0284(17) 0.028(2) 0.0304(17) 0.0032(14) 0.0116(14) -0.0024(15)
C6 0.0152(14) 0.046(2) 0.0205(14) 0.0029(15) 0.0036(12) -0.0014(15)
C14 0.0199(15) 0.0323(19) 0.0220(14) 0.0044(13) 0.0100(12) 0.0033(14)
C1 0.0209(15) 0.038(2) 0.0187(14) -0.0050(14) 0.0087(12) -0.0009(14)
C30 0.0245(17) 0.032(2) 0.040(2) -0.0076(16) 0.0048(15) -0.0056(15)
C15 0.0246(16) 0.039(2) 0.0305(17) 0.0059(15) 0.0158(14) 0.0014(15)
C23 0.0165(14) 0.036(2) 0.0152(13) 0.0018(13) 0.0025(11) -0.0018(13)
C9 0.0225(15) 0.0322(19) 0.0116(12) -0.0029(12) 0.0052(11) -0.0046(13)
C31 0.0238(17) 0.033(2) 0.0337(18) -0.0096(16) 0.0026(14) 0.0005(15)
C34 0.0304(19) 0.029(2) 0.048(2) 0.0039(17) 0.0103(17) -0.0058(16)
C22 0.0128(13) 0.039(2) 0.0173(13) 0.0008(13) 0.0005(11) -0.0036(13)
C16 0.0252(16) 0.045(2) 0.0300(17) 0.0114(16) 0.0182(14) 0.0137(16)
C10 0.0186(16) 0.059(3) 0.0275(17) -0.0011(18) 0.0034(13) -0.0020(17)
C20 0.036(2) 0.050(3) 0.047(2) 0.012(2) 0.0285(18) 0.0116(19)
C35 0.045(3) 0.059(3) 0.083(4) 0.021(3) 0.015(2) -0.021(2)
O3SA 0.064(7) 0.070(8) 0.073(11) -0.029(7) 0.018(8) 0.026(5)
O2S 0.044(3) 0.055(3) 0.033(2) -0.008(2) 0.012(2) -0.020(2)
O1S 0.087(10) 0.110(14) 0.101(11) -0.030(9) 0.008(8) -0.004(9)
O4SA 0.048(3) 0.093(5) 0.030(2) -0.006(3) -0.003(2) 0.037(3)
O4SB 0.073(4) 0.106(5) 0.051(3) 0.007(4) 0.028(3) 0.046(4)
O5SB 0.043(4) 0.068(6) 0.045(4) -0.010(4) 0.012(3) -0.002(4)
O5SA 0.050(5) 0.083(7) 0.059(5) -0.015(5) 0.012(4) 0.019(5)
O3SB 0.034(4) 0.044(6) 0.050(7) -0.017(5) 0.016(5) -0.007(4)
O1T 0.040(9) 0.038(8) 0.14(2) -0.013(9) 0.034(10) -0.002(6)

loop_
_atom_type_symbol
_atom_type_description
_atom_type_scat_dispersion_real
_atom_type_scat_dispersion_imag
_atom_type_scat_source
C C 0.0033 0.0016 'International Tables Vol C Tables 4.2.6.8 and 6.1.1.4'
H H 0.0000 0.0000 'International Tables Vol C Tables 4.2.6.8 and 6.1.1.4'
F F 0.0171 0.0103 'International Tables Vol C Tables 4.2.6.8 and 6.1.1.4'
N N 0.0061 0.0033 'International Tables Vol C Tables 4.2.6.8 and 6.1.1.4'
O O 0.0106 0.0060 'International Tables Vol C Tables 4.2.6.8 and 6.1.1.4'
Yb Yb -0.3850 5.5486 'International Tables Vol C Tables 4.2.6.8 and 6.1.1.4'

loop_
_geom_angle_atom_site_label_1
_geom_angle_atom_site_label_2
_geom_angle_atom_site_label_3
_geom_angle
_geom_angle_site_symmetry_1
_geom_angle_site_symmetry_3
_geom_angle_publ_flag
F1 Yb1 O4 126.55(7) . . ?
F1 Yb1 O1 147.20(7) . . ?
F1 Yb1 O2 79.95(7) . . ?
F1 Yb1 N3 72.41(7) . . ?
F1 Yb1 N2 87.47(7) . . ?
F1 Yb1 N5 78.65(7) . . ?
F1 Yb1 N4 78.26(7) . . ?
F1 Yb1 N1 140.31(8) . . ?
O4 Yb1 O1 67.94(7) . . ?
O4 Yb1 N3 115.12(7) . . ?
O4 Yb1 N2 145.67(8) . . ?
O4 Yb1 N5 63.07(8) . . ?
O4 Yb1 N4 120.59(8) . . ?
O4 Yb1 N1 80.14(8) . . ?
O1 Yb1 N3 132.48(7) . . ?
O1 Yb1 N2 85.80(8) . . ?
O1 Yb1 N5 128.82(8) . . ?
O1 Yb1 N4 69.75(7) . . ?
O1 Yb1 N1 64.68(7) . . ?
O2 Yb1 O4 67.94(7) . . ?
O2 Yb1 O1 80.40(7) . . ?
O2 Yb1 N3 146.76(7) . . ?
O2 Yb1 N2 130.83(7) . . ?
O2 Yb1 N5 94.12(8) . . ?
O2 Yb1 N4 65.51(8) . . ?
O2 Yb1 N1 139.65(8) . . ?
N2 Yb1 N3 66.79(8) . . ?
N5 Yb1 N3 62.97(8) . . ?
N5 Yb1 N2 129.75(8) . . ?
N5 Yb1 N1 92.68(8) . . ?
N4 Yb1 N3 124.13(8) . . ?
N4 Yb1 N2 65.42(8) . . ?
N4 Yb1 N5 151.49(8) . . ?
N4 Yb1 N1 115.80(8) . . ?
N1 Yb1 N3 69.24(8) . . ?
N1 Yb1 N2 68.46(8) . . ?
C19 O4 Yb1 120.6(2) . . ?
C24 O1 Yb1 118.27(18) . . ?
C9 O2 Yb1 122.40(19) . . ?
C25 N6 H6 116.9 . . ?
C24 N6 H6 116.9 . . ?
C24 N6 C25 126.1(2) . . ?
C21 N3 Yb1 111.18(18) . . ?
C12 N3 Yb1 105.85(17) . . ?
C12 N3 C21 111.6(2) . . ?
C13 N3 Yb1 109.78(18) . . ?
C13 N3 C21 110.9(2) . . ?
C13 N3 C12 107.3(2) . . ?
C11 N2 Yb1 115.44(17) . . ?
C2 N2 Yb1 103.08(19) . . ?
C2 N2 C11 110.3(2) . . ?
C2 N2 C3 110.2(2) . . ?
C3 N2 Yb1 110.86(18) . . ?
C3 N2 C11 106.9(2) . . ?
C32 N7 H7 117.7 . . ?
C31 N7 H7 117.7 . . ?
C31 N7 C32 124.6(3) . . ?
C18 N5 Yb1 117.2(2) . . ?
C18 N5 C14 119.7(3) . . ?
C14 N5 Yb1 123.0(2) . . ?
C4 N4 Yb1 123.70(19) . . ?
C4 N4 C8 119.3(3) . . ?
C8 N4 Yb1 116.8(2) . . ?
C1 N1 Yb1 113.86(17) . . ?
C23 N1 Yb1 106.42(17) . . ?
C23 N1 C1 109.1(2) . . ?
C23 N1 C22 109.6(2) . . ?
C22 N1 Yb1 105.10(17) . . ?
C22 N1 C1 112.6(2) . . ?
C34 O7 C35 110.9(3) . . ?
N2 C11 H11A 109.5 . . ?
N2 C11 H11B 109.5 . . ?
N2 C11 C12 110.6(3) . . ?
H11A C11 H11B 108.1 . . ?
C12 C11 H11A 109.5 . . ?
C12 C11 H11B 109.5 . . ?
C26 C25 N6 117.4(3) . . ?
C33 C25 N6 122.2(3) . . ?
C33 C25 C26 120.4(3) . . ?
N7 C32 C28 118.9(3) . . ?
N7 C32 C33 119.2(3) . . ?
C33 C32 C28 121.9(3) . . ?
N4 C4 C5 121.7(3) . . ?
N4 C4 C3 116.1(3) . . ?
C5 C4 C3 121.8(3) . . ?
N4 C8 C7 122.5(3) . . ?
N4 C8 C9 114.5(3) . . ?
C7 C8 C9 123.0(3) . . ?
N3 C21 H21A 108.8 . . ?
N3 C21 H21B 108.8 . . ?
N3 C21 C22 113.9(2) . . ?
H21A C21 H21B 107.7 . . ?
C22 C21 H21A 108.8 . . ?
C22 C21 H21B 108.8 . . ?
N5 C18 C19 113.7(3) . . ?
N5 C18 C17 122.2(3) . . ?
C17 C18 C19 123.8(3) . . ?
O4 C19 C18 113.4(3) . . ?
O5 C19 O4 127.6(3) . . ?
O5 C19 C18 119.0(3) . . ?
C32 C28 C29 118.2(3) . . ?
C32 C28 C27 117.3(3) . . ?
C27 C28 C29 124.5(3) . . ?
N2 C2 H2A 109.4 . . ?
N2 C2 H2B 109.4 . . ?
N2 C2 C1 111.0(2) . . ?
H2A C2 H2B 108.0 . . ?
C1 C2 H2A 109.4 . . ?
C1 C2 H2B 109.4 . . ?
C8 C7 H7A 121.1 . . ?
C6 C7 C8 117.8(3) . . ?
C6 C7 H7A 121.1 . . ?
C18 C17 H17 120.8 . . ?
C18 C17 C16 118.4(3) . . ?
C16 C17 H17 120.8 . . ?
C25 C26 H26 119.9 . . ?
C27 C26 C25 120.3(3) . . ?
C27 C26 H26 119.9 . . ?
C4 C5 H5 120.8 . . ?
C6 C5 C4 118.3(3) . . ?
C6 C5 H5 120.8 . . ?
N2 C3 C4 113.2(3) . . ?
N2 C3 H3A 108.9 . . ?
N2 C3 H3B 108.9 . . ?
C4 C3 H3A 108.9 . . ?
C4 C3 H3B 108.9 . . ?
H3A C3 H3B 107.8 . . ?
O1 C24 N6 124.5(3) . . ?
O1 C24 C23 119.6(3) . . ?
N6 C24 C23 115.9(3) . . ?
N3 C12 C11 112.6(3) . . ?
N3 C12 H12A 109.1 . . ?
N3 C12 H12B 109.1 . . ?
C11 C12 H12A 109.1 . . ?
C11 C12 H12B 109.1 . . ?
H12A C12 H12B 107.8 . . ?
N3 C13 H13A 109.3 . . ?
N3 C13 H13B 109.3 . . ?
N3 C13 C14 111.4(3) . . ?
H13A C13 H13B 108.0 . . ?
C14 C13 H13A 109.3 . . ?
C14 C13 H13B 109.3 . . ?
C28 C29 C34 118.4(3) . . ?
C30 C29 C28 120.2(3) . . ?
C30 C29 C34 121.4(3) . . ?
C25 C33 C32 119.1(3) . . ?
C25 C33 H33 120.5 . . ?
C32 C33 H33 120.5 . . ?
C28 C27 H27 119.5 . . ?
C26 C27 C28 121.0(3) . . ?
C26 C27 H27 119.5 . . ?
C7 C6 C10 121.1(3) . . ?
C5 C6 C7 120.4(3) . . ?
C5 C6 C10 118.6(3) . . ?
N5 C14 C13 115.4(3) . . ?
N5 C14 C15 121.3(3) . . ?
C15 C14 C13 123.3(3) . . ?
N1 C1 C2 113.8(2) . . ?
N1 C1 H1A 108.8 . . ?
N1 C1 H1B 108.8 . . ?
C2 C1 H1A 108.8 . . ?
C2 C1 H1B 108.8 . . ?
H1A C1 H1B 107.7 . . ?
C29 C30 H30 118.8 . . ?
C29 C30 C31 122.4(3) . . ?
C31 C30 H30 118.8 . . ?
C14 C15 H15 120.8 . . ?
C16 C15 C14 118.3(3) . . ?
C16 C15 H15 120.9 . . ?
N1 C23 C24 108.5(2) . . ?
N1 C23 H23A 110.0 . . ?
N1 C23 H23B 110.0 . . ?
C24 C23 H23A 110.0 . . ?
C24 C23 H23B 110.0 . . ?
H23A C23 H23B 108.4 . . ?
O2 C9 C8 114.8(3) . . ?
O3 C9 O2 126.4(3) . . ?
O3 C9 C8 118.8(3) . . ?
N7 C31 C30 115.6(3) . . ?
O6 C31 N7 120.3(3) . . ?
O6 C31 C30 124.0(3) . . ?
O7 C34 C29 110.3(3) . . ?
O7 C34 H34A 109.6 . . ?
O7 C34 H34B 109.6 . . ?
C29 C34 H34A 109.6 . . ?
C29 C34 H34B 109.6 . . ?
H34A C34 H34B 108.1 . . ?
N1 C22 C21 113.5(2) . . ?
N1 C22 H22A 108.9 . . ?
N1 C22 H22B 108.9 . . ?
C21 C22 H22A 108.9 . . ?
C21 C22 H22B 108.9 . . ?
H22A C22 H22B 107.7 . . ?
C17 C16 C20 118.7(3) . . ?
C15 C16 C17 119.9(3) . . ?
C15 C16 C20 121.2(3) . . ?
F2 C10 F4 106.7(3) . . ?
F2 C10 F3 108.0(3) . . ?
F2 C10 C6 112.2(3) . . ?
F4 C10 C6 111.5(3) . . ?
F3 C10 F4 106.2(3) . . ?
F3 C10 C6 111.9(3) . . ?
F5 C20 C16 111.1(3) . . ?
F7 C20 F5 106.9(3) . . ?
F7 C20 C16 111.2(3) . . ?
F6 C20 F5 106.7(3) . . ?
F6 C20 F7 106.9(3) . . ?
F6 C20 C16 113.6(3) . . ?
O7 C35 H35A 109.5 . . ?
O7 C35 H35B 109.5 . . ?
O7 C35 H35C 109.5 . . ?
H35A C35 H35B 109.5 . . ?
H35A C35 H35C 109.5 . . ?
H35B C35 H35C 109.5 . . ?
H3SA O3SA H3SB 105(3) . . ?
H2SA O2S H2SB 104(3) . . ?
H1SA O1S H1SB 93(2) . . ?
H4SC O4SA H4SD 107(8) . . ?
H4SB O4SB H4SA 100(3) . . ?
H4SB O5SA H5SA 104(3) . . ?
H3SC O3SB H3SD 98(2) . . ?
H1SA O1T H1SB 90(2) . . ?

loop_
_geom_bond_atom_site_label_1
_geom_bond_atom_site_label_2
_geom_bond_distance
_geom_bond_site_symmetry_2
_geom_bond_publ_flag
Yb1 F1 2.1104(17) . ?
Yb1 O4 2.396(2) . ?
Yb1 O1 2.400(2) . ?
Yb1 O2 2.352(2) . ?
Yb1 N3 2.640(3) . ?
Yb1 N2 2.632(3) . ?
Yb1 N5 2.512(2) . ?
Yb1 N4 2.478(2) . ?
Yb1 N1 2.542(2) . ?
O4 C19 1.261(4) . ?
O1 C24 1.244(3) . ?
F5 C20 1.336(4) . ?
O2 C9 1.260(4) . ?
F2 C10 1.320(4) . ?
F4 C10 1.343(5) . ?
F3 C10 1.328(4) . ?
O3 C9 1.240(4) . ?
O5 C19 1.237(4) . ?
F7 C20 1.330(4) . ?
F6 C20 1.327(5) . ?
N6 H6 0.8800 . ?
N6 C25 1.412(4) . ?
N6 C24 1.335(4) . ?
N3 C21 1.500(4) . ?
N3 C12 1.490(4) . ?
N3 C13 1.474(4) . ?
N2 C11 1.496(4) . ?
N2 C2 1.481(4) . ?
N2 C3 1.487(4) . ?
N7 H7 0.8800 . ?
N7 C32 1.382(4) . ?
N7 C31 1.368(4) . ?
O6 C31 1.250(4) . ?
N5 C18 1.335(4) . ?
N5 C14 1.339(4) . ?
N4 C4 1.329(4) . ?
N4 C8 1.344(4) . ?
N1 C1 1.504(4) . ?
N1 C23 1.473(4) . ?
N1 C22 1.494(4) . ?
O7 C34 1.412(4) . ?
O7 C35 1.433(5) . ?
C11 H11A 0.9900 . ?
C11 H11B 0.9900 . ?
C11 C12 1.501(4) . ?
C25 C26 1.403(4) . ?
C25 C33 1.383(4) . ?
C32 C28 1.406(5) . ?
C32 C33 1.394(4) . ?
C4 C5 1.401(4) . ?
C4 C3 1.493(4) . ?
C8 C7 1.388(4) . ?
C8 C9 1.516(5) . ?
C21 H21A 0.9900 . ?
C21 H21B 0.9900 . ?
C21 C22 1.525(4) . ?
C18 C19 1.513(5) . ?
C18 C17 1.378(4) . ?
C28 C29 1.438(4) . ?
C28 C27 1.417(4) . ?
C2 H2A 0.9900 . ?
C2 H2B 0.9900 . ?
C2 C1 1.526(4) . ?
C7 H7A 0.9500 . ?
C7 C6 1.383(5) . ?
C17 H17 0.9500 . ?
C17 C16 1.383(5) . ?
C26 H26 0.9500 . ?
C26 C27 1.372(4) . ?
C5 H5 0.9500 . ?
C5 C6 1.377(5) . ?
C3 H3A 0.9900 . ?
C3 H3B 0.9900 . ?
C24 C23 1.513(4) . ?
C12 H12A 0.9900 . ?
C12 H12B 0.9900 . ?
C13 H13A 0.9900 . ?
C13 H13B 0.9900 . ?
C13 C14 1.491(5) . ?
C29 C30 1.348(5) . ?
C29 C34 1.513(5) . ?
C33 H33 0.9500 . ?
C27 H27 0.9500 . ?
C6 C10 1.512(4) . ?
C14 C15 1.397(4) . ?
C1 H1A 0.9900 . ?
C1 H1B 0.9900 . ?
C30 H30 0.9500 . ?
C30 C31 1.438(5) . ?
C15 H15 0.9500 . ?
C15 C16 1.380(5) . ?
C23 H23A 0.9900 . ?
C23 H23B 0.9900 . ?
C34 H34A 0.9900 . ?
C34 H34B 0.9900 . ?
C22 H22A 0.9900 . ?
C22 H22B 0.9900 . ?
C16 C20 1.498(5) . ?
C35 H35A 0.9800 . ?
C35 H35B 0.9800 . ?
C35 H35C 0.9800 . ?
O3SA H3SA 0.95(2) . ?
O3SA H3SB 0.95(2) . ?
O2S H2SA 0.95(2) . ?
O2S H2SB 0.95(2) . ?
O1S H1SA 1.135(14) . ?
O1S H1SB 0.920(19) . ?
O4SA H4SC 0.95(2) . ?
O4SA H4SD 0.93(2) . ?
O4SB H4SB 0.980(16) . ?
O4SB H4SA 0.95(2) . ?
O5SB H5SB 0.95(2) . ?
O5SA H4SB 0.975(16) . ?
O5SA H5SA 0.95(2) . ?
O3SB H3SC 0.95(2) . ?
O3SB H3SD 0.94(2) . ?
O1T H1SA 1.229(18) . ?
O1T H1SB 0.86(3) . ?
